data_2204627
loop_
_publ_author_name
'Dmitry V. Albov'
'Victor B. Rybakov'
'Eugene V. Babaev'
'Leonid A. Aslanov'

_publ_section_title
;2-(4-Chlorophenyl)-5-methyl-7,8-dihydro-6<i>H</i>-cyclopenta[<i>e</i>][1,3]oxazolo[3,2-<i>a</i>]pyridin-9-ium
 perchlorate
;
_journal_issue 12
_journal_name_full 'Acta Crystallographica Section E'
_journal_page_first o2313
_journal_page_last o2314
_journal_paper_doi 10.1107/S1600536804026777
_journal_volume 60
_journal_year 2004
_chemical_formula_iupac 'C17 H15 Cl N O +, Cl O4 -'
_chemical_formula_moiety 'C17 H15 Cl N O +, Cl O4 -'
_chemical_formula_sum 'C17 H15 Cl2 N O5'
_chemical_formula_weight 384.20
_chemical_melting_point 571
_chemical_name_systematic
;
2-(4-Chlorophenyl)-5-methyl-7,8-dihydro-6H-
cyclopenta[e][1,3]oxazolo[3,2-a]pyridin-9-ium perchlorate
;
_space_group_IT_number 14
_symmetry_cell_setting monoclinic
_symmetry_space_group_name_Hall '-P 2ybc'
_symmetry_space_group_name_H-M 'P 1 21/c 1'
_atom_sites_solution_hydrogens geom
_atom_sites_solution_primary direct
_atom_sites_solution_secondary difmap
_audit_creation_method SHELXL-97
_cell_angle_alpha 90.00
_cell_angle_beta 119.11(3)
_cell_angle_gamma 90.00
_cell_formula_units_Z 4
_cell_length_a 12.631(5)
_cell_length_b 8.329(5)
_cell_length_c 17.982(8)
_cell_measurement_reflns_used 25
_cell_measurement_temperature 293(2)
_cell_measurement_theta_max 26
_cell_measurement_theta_min 25
_cell_volume 1652.8(15)
_computing_cell_refinement 'CAD-4 Express'
_computing_data_collection 'CAD-4 Express (Enraf--Nonius, 1994)'
_computing_data_reduction 'XCAD4 (Harms & Wocadlo, 1995)'
_computing_molecular_graphics 'ORTEP-3 for Windows (Farrugia, 1997)'
_computing_publication_material 'WinGX publication routines (Farrugia, 1999)'
_computing_structure_refinement 'SHELXL97 (Sheldrick, 1997)'
_computing_structure_solution 'SHELXS97 (Sheldrick, 1997)'
_diffrn_ambient_temperature 293(2)
_diffrn_measured_fraction_theta_full 0.999
_diffrn_measured_fraction_theta_max 0.999
_diffrn_measurement_device_type 'Enraf-Nonius CAD-4'
_diffrn_measurement_method 'non-profiled \w'
_diffrn_radiation_monochromator graphite
_diffrn_radiation_source 'fine-focus sealed tube'
_diffrn_radiation_type CuK\a
_diffrn_radiation_wavelength 1.5418
_diffrn_reflns_av_R_equivalents 0.0000
_diffrn_reflns_av_sigmaI/netI 0.0120
_diffrn_reflns_limit_h_max 13
_diffrn_reflns_limit_h_min -15
_diffrn_reflns_limit_k_max 10
_diffrn_reflns_limit_k_min 0
_diffrn_reflns_limit_l_max 22
_diffrn_reflns_limit_l_min 0
_diffrn_reflns_number 3411
_diffrn_reflns_theta_full 74.83
_diffrn_reflns_theta_max 74.83
_diffrn_reflns_theta_min 4.00
_diffrn_standards_decay_% 2
_diffrn_standards_interval_time 30
_diffrn_standards_number 1
_exptl_absorpt_coefficient_mu 3.802
_exptl_absorpt_correction_type none
_exptl_crystal_colour colourless
_exptl_crystal_density_diffrn 1.544
_exptl_crystal_density_method 'not measured'
_exptl_crystal_description prism
_exptl_crystal_F_000 792
_exptl_crystal_size_max 0.22
_exptl_crystal_size_mid 0.21
_exptl_crystal_size_min 0.20
_refine_diff_density_max 0.243
_refine_diff_density_min -0.286
_refine_ls_extinction_method none
_refine_ls_goodness_of_fit_ref 0.790
_refine_ls_hydrogen_treatment constr
_refine_ls_matrix_type full
_refine_ls_number_parameters 227
_refine_ls_number_reflns 3411
_refine_ls_number_restraints 0
_refine_ls_restrained_S_all 0.790
_refine_ls_R_factor_all 0.0453
_refine_ls_R_factor_gt 0.0449
_refine_ls_shift/su_max 0.001
_refine_ls_shift/su_mean 0.000
_refine_ls_structure_factor_coef Fsqd
_refine_ls_weighting_details 'calc w = 1/[\s^2^(Fo^2^)+(0.1086P)^2^] where P = (Fo^2^+2Fc^2^)/3'
_refine_ls_weighting_scheme calc
_refine_ls_wR_factor_gt 0.1017
_refine_ls_wR_factor_ref 0.1019
_reflns_number_gt 2899
_reflns_number_total 3411
_reflns_threshold_expression I>2\s(I)
_cod_data_source_file cf6383.cif
_cod_data_source_block 4
_cod_original_cell_volume 1652.8(14)
_cod_original_sg_symbol_H-M 'P 21/c'
_cod_database_code 2204627

loop_
_symmetry_equiv_pos_as_xyz
'x, y, z'
'-x, y+1/2, -z+1/2'
'-x, -y, -z'
'x, -y-1/2, z-1/2'

loop_
_atom_site_label
_atom_site_fract_x
_atom_site_fract_y
_atom_site_fract_z
_atom_site_U_iso_or_equiv
_atom_site_adp_type
_atom_site_calc_flag
_atom_site_refinement_flags
_atom_site_occupancy
_atom_site_type_symbol
Cl1 0.14973(3) 0.39662(4) -0.08693(3) 0.06173(14) Uani d . 1 Cl
O4 0.63693(8) 0.87708(10) 0.05086(5) 0.0489(2) Uani d . 1 O
N1 0.69637(9) 0.98198(10) -0.03346(7) 0.0453(2) Uani d . 1 N
C2 0.59014(11) 0.89428(12) -0.08646(7) 0.0403(2) Uani d . 1 C
H2 0.5520 0.8834 -0.1453 0.048 Uiso calc R 1 H
C3 0.55703(10) 0.83063(15) -0.03265(7) 0.0432(3) Uani d . 1 C
C5 0.72241(11) 0.96680(15) 0.04688(8) 0.0500(3) Uani d . 1 C
C6 0.82080(12) 1.03867(16) 0.11649(9) 0.0573(3) Uani d . 1 C
H6 0.8342 1.0255 0.1718 0.069 Uiso calc R 1 H
C7 0.89522(12) 1.12795(14) 0.09927(9) 0.0538(3) Uani d . 1 C
C8 0.87114(11) 1.14323(13) 0.01366(9) 0.0482(3) Uani d . 1 C
C9 0.77483(12) 1.07387(15) -0.05209(9) 0.0494(3) Uani d . 1 C
C10 0.93549(15) 1.24243(19) -0.02100(11) 0.0676(4) Uani d . 1 C
H10A 1.0213 1.2174 0.0072 0.081 Uiso calc R 1 H
H10B 0.9253 1.3561 -0.0145 0.081 Uiso calc R 1 H
C11 0.87373(15) 1.1946(2) -0.11551(11) 0.0674(4) Uani d . 1 C
H11A 0.9259 1.1237 -0.1261 0.081 Uiso calc R 1 H
H11B 0.8570 1.2892 -0.1509 0.081 Uiso calc R 1 H
C12 0.75392(14) 1.10782(19) -0.13610(10) 0.0603(3) Uani d . 1 C
H12A 0.6842 1.1771 -0.1668 0.072 Uiso calc R 1 H
H12B 0.7431 1.0103 -0.1685 0.072 Uiso calc R 1 H
C13 1.00233(14) 1.21088(18) 0.16986(10) 0.0671(4) Uani d . 1 C
H13A 0.9840 1.3225 0.1706 0.101 Uiso calc R 1 H
H13B 1.0710 1.2005 0.1609 0.101 Uiso calc R 1 H
H13C 1.0206 1.1627 0.2233 0.101 Uiso calc R 1 H
C14 0.45719(9) 0.72571(12) -0.04476(7) 0.0377(2) Uani d . 1 C
C15 0.44035(11) 0.68337(13) 0.02343(7) 0.0429(2) Uani d . 1 C
H15 0.4920 0.7232 0.0776 0.052 Uiso calc R 1 H
C16 0.34528(12) 0.58046(12) 0.01018(8) 0.0438(3) Uani d . 1 C
H16 0.3331 0.5501 0.0552 0.053 Uiso calc R 1 H
C17 0.26934(10) 0.52441(13) -0.07171(7) 0.0427(2) Uani d . 1 C
C18 0.28668(13) 0.56639(17) -0.13871(8) 0.0522(3) Uani d . 1 C
H18 0.2345 0.5280 -0.1930 0.063 Uiso calc R 1 H
C19 0.37961(11) 0.66346(17) -0.12565(8) 0.0490(3) Uani d . 1 C
H19 0.3923 0.6894 -0.1710 0.059 Uiso calc R 1 H
Cl2 0.67132(3) 0.62000(4) 0.782045(19) 0.05423(13) Uani d . 1 Cl
O21 0.75251(14) 0.6535(2) 0.86806(8) 0.1019(5) Uani d . 1 O
O22 0.70702(19) 0.5057(3) 0.74447(13) 0.1450(9) Uani d . 1 O
O23 0.56434(18) 0.5823(3) 0.77374(15) 0.1460(8) Uani d . 1 O
O24 0.6542(2) 0.7557(3) 0.73573(13) 0.1589(9) Uani d . 1 O

loop_
_atom_site_aniso_label
_atom_site_aniso_U_11
_atom_site_aniso_U_22
_atom_site_aniso_U_33
_atom_site_aniso_U_12
_atom_site_aniso_U_13
_atom_site_aniso_U_23
Cl1 0.0580(2) 0.0452(2) 0.0837(3) -0.01024(13) 0.03575(19) -0.00219(14)
O4 0.0574(5) 0.0380(4) 0.0487(5) 0.0002(3) 0.0238(4) 0.0022(3)
N1 0.0472(5) 0.0267(4) 0.0612(6) 0.0058(4) 0.0258(5) 0.0031(4)
C2 0.0458(6) 0.0274(5) 0.0481(6) 0.0079(4) 0.0232(5) 0.0033(4)
C3 0.0365(5) 0.0447(6) 0.0474(6) 0.0046(4) 0.0195(4) 0.0006(5)
C5 0.0478(6) 0.0396(6) 0.0575(7) 0.0000(5) 0.0215(5) -0.0019(5)
C6 0.0551(7) 0.0406(6) 0.0594(7) -0.0004(5) 0.0146(6) 0.0078(5)
C7 0.0516(7) 0.0338(6) 0.0612(7) 0.0045(5) 0.0159(6) 0.0043(5)
C8 0.0457(6) 0.0306(5) 0.0663(7) 0.0036(4) 0.0256(5) -0.0063(5)
C9 0.0516(6) 0.0358(5) 0.0608(7) 0.0006(5) 0.0273(6) -0.0029(5)
C10 0.0660(8) 0.0484(7) 0.0860(10) -0.0068(6) 0.0351(8) 0.0042(7)
C11 0.0686(9) 0.0603(9) 0.0842(10) -0.0026(7) 0.0457(8) 0.0043(7)
C12 0.0601(8) 0.0613(8) 0.0620(8) 0.0028(6) 0.0318(7) 0.0038(6)
C13 0.0595(8) 0.0531(8) 0.0689(9) -0.0104(6) 0.0158(7) -0.0029(6)
C14 0.0399(5) 0.0261(5) 0.0508(6) 0.0090(4) 0.0251(4) 0.0024(4)
C15 0.0476(6) 0.0344(5) 0.0436(5) 0.0025(4) 0.0196(4) -0.0007(4)
C16 0.0594(7) 0.0266(5) 0.0513(6) 0.0020(4) 0.0316(5) 0.0044(4)
C17 0.0436(5) 0.0295(5) 0.0564(6) 0.0023(4) 0.0253(5) 0.0054(4)
C18 0.0553(7) 0.0497(7) 0.0513(6) -0.0089(6) 0.0257(6) -0.0043(5)
C19 0.0473(6) 0.0555(7) 0.0504(6) -0.0060(5) 0.0286(5) -0.0014(5)
Cl2 0.0591(2) 0.0501(2) 0.05082(19) -0.00053(12) 0.02458(15) -0.00338(12)
O21 0.0967(10) 0.1471(14) 0.0577(7) -0.0077(10) 0.0341(7) -0.0066(8)
O22 0.1477(18) 0.163(2) 0.1193(14) 0.0457(15) 0.0610(13) -0.0428(13)
O23 0.0915(12) 0.218(2) 0.1389(16) -0.0444(13) 0.0643(12) -0.0460(15)
O24 0.196(2) 0.1077(13) 0.1069(13) -0.0069(14) 0.0215(13) 0.0459(11)

loop_
_atom_type_symbol
_atom_type_description
_atom_type_scat_dispersion_real
_atom_type_scat_dispersion_imag
_atom_type_scat_source
C C 0.0181 0.0091 'International Tables Vol C Tables 4.2.6.8 and 6.1.1.4'
H H 0.0000 0.0000 'International Tables Vol C Tables 4.2.6.8 and 6.1.1.4'
Cl Cl 0.3639 0.7018 'International Tables Vol C Tables 4.2.6.8 and 6.1.1.4'
N N 0.0311 0.0180 'International Tables Vol C Tables 4.2.6.8 and 6.1.1.4'
O O 0.0492 0.0322 'International Tables Vol C Tables 4.2.6.8 and 6.1.1.4'

loop_
_geom_angle_atom_site_label_1
_geom_angle_atom_site_label_2
_geom_angle_atom_site_label_3
_geom_angle
_geom_angle_publ_flag
C5 O4 C3 106.04(10) y
C5 N1 C2 109.70(10) y
C5 N1 C9 118.66(11) y
C2 N1 C9 131.62(11) y
C3 C2 N1 104.22(11) y
C3 C2 H2 127.9 n
N1 C2 H2 127.9 n
C2 C3 O4 110.59(11) y
C2 C3 C14 132.91(11) y
O4 C3 C14 116.50(10) y
N1 C5 O4 109.40(11) y
N1 C5 C6 125.25(13) y
O4 C5 C6 125.30(13) y
C7 C6 C5 116.49(14) y
C7 C6 H6 121.8 n
C5 C6 H6 121.8 n
C6 C7 C8 119.50(12) y
C6 C7 C13 120.19(14) y
C8 C7 C13 120.32(13) y
C9 C8 C7 122.56(13) y
C9 C8 C10 108.31(13) y
C7 C8 C10 128.96(13) y
C8 C9 N1 117.50(13) y
C8 C9 C12 117.82(13) y
N1 C9 C12 124.50(12) y
C8 C10 C11 103.39(13) y
C8 C10 H10A 111.1 n
C11 C10 H10A 111.1 n
C8 C10 H10B 111.1 n
C11 C10 H10B 111.1 n
H10A C10 H10B 109.0 n
C10 C11 C12 107.23(13) y
C10 C11 H11A 110.3 n
C12 C11 H11A 110.3 n
C10 C11 H11B 110.3 n
C12 C11 H11B 110.3 n
H11A C11 H11B 108.5 n
C9 C12 C11 100.52(13) y
C9 C12 H12A 111.7 n
C11 C12 H12A 111.7 n
C9 C12 H12B 111.7 n
C11 C12 H12B 111.7 n
H12A C12 H12B 109.4 n
C7 C13 H13A 109.5 n
C7 C13 H13B 109.5 n
H13A C13 H13B 109.5 n
C7 C13 H13C 109.5 n
H13A C13 H13C 109.5 n
H13B C13 H13C 109.5 n
C15 C14 C19 119.56(11) n
C15 C14 C3 120.82(11) n
C19 C14 C3 119.59(10) n
C14 C15 C16 119.56(11) n
C14 C15 H15 120.2 n
C16 C15 H15 120.2 n
C17 C16 C15 118.63(11) n
C17 C16 H16 120.7 n
C15 C16 H16 120.7 n
C18 C17 C16 121.50(11) n
C18 C17 Cl1 120.70(10) n
C16 C17 Cl1 117.80(9) n
C19 C18 C17 119.85(12) n
C19 C18 H18 120.1 n
C17 C18 H18 120.1 n
C18 C19 C14 120.88(11) n
C18 C19 H19 119.6 n
C14 C19 H19 119.6 n
O23 Cl2 O24 106.23(18) n
O23 Cl2 O22 110.12(16) n
O24 Cl2 O22 105.61(18) n
O23 Cl2 O21 109.23(12) n
O24 Cl2 O21 108.84(14) n
O22 Cl2 O21 116.29(12) n

loop_
_geom_bond_atom_site_label_1
_geom_bond_atom_site_label_2
_geom_bond_distance
_geom_bond_publ_flag
Cl1 C17 1.7572(13) y
O4 C5 1.3432(16) y
O4 C3 1.3959(16) y
N1 C5 1.3225(18) y
N1 C2 1.4136(16) y
N1 C9 1.4153(16) y
C2 C3 1.3364(17) y
C2 H2 0.930 n
C3 C14 1.4608(17) y
C5 C6 1.3986(19) y
C6 C7 1.347(2) y
C6 H6 0.930 n
C7 C8 1.422(2) y
C7 C13 1.499(2) y
C8 C9 1.3461(19) y
C8 C10 1.491(2) y
C9 C12 1.430(2) y
C10 C11 1.538(3) y
C10 H10A 0.970 n
C10 H10B 0.970 n
C11 C12 1.551(2) y
C11 H11A 0.970 n
C11 H11B 0.970 n
C12 H12A 0.970 n
C12 H12B 0.970 n
C13 H13A 0.960 n
C13 H13B 0.960 n
C13 H13C 0.960 n
C14 C15 1.3881(17) n
C14 C19 1.3993(18) n
C15 C16 1.3982(18) n
C15 H15 0.930 n
C16 C17 1.3900(18) n
C16 H16 0.930 n
C17 C18 1.3707(18) n
C18 C19 1.3485(19) n
C18 H18 0.930 n
C19 H19 0.930 n
Cl2 O23 1.3231(19) y
Cl2 O24 1.3574(19) y
Cl2 O22 1.3647(17) y
Cl2 O21 1.4066(16) y

loop_
_cod_related_entry_id
_cod_related_entry_database
_cod_related_entry_code
1 ChemSpider 21130247
